data_4349721
loop_
_publ_author_name
'Liu, Yu-Ling'
'Zhang, Wen'

_publ_section_title
;
 Cation-templated cyanometallate-based supramolecular rectangular cage
 compounds showing dielectric transitions
;
_journal_issue 8
_journal_name_full 'Inorganic Chemistry Frontiers'
_journal_page_first 1304
_journal_paper_doi 10.1039/C7QI00218A
_journal_volume 4
_journal_year 2017
_chemical_formula_moiety '2(C3 H0.50 Cd0.50 Cl Co0.50 N3), 2(C H6 N3)'
_chemical_formula_sum 'C8 H13 Cd Cl2 Co N12'
_chemical_formula_weight 519.54
_space_group_crystal_system tetragonal
_space_group_IT_number 129
_space_group_name_Hall '-P 4a 2a'
_space_group_name_H-M_alt 'P 4/n m m :2'
_atom_sites_solution_hydrogens difmap
_audit_creation_method SHELXL-2014/7
_audit_update_record
;
2017-02-20 deposited with the CCDC.
2017-06-05 downloaded from the CCDC.
;
_cell_angle_alpha 90
_cell_angle_beta 90
_cell_angle_gamma 90
_cell_formula_units_Z 4
_cell_length_a 15.078(2)
_cell_length_b 15.078(2)
_cell_length_c 8.5930(17)
_cell_measurement_reflns_used 520
_cell_measurement_temperature 298(2)
_cell_measurement_theta_max 27.3903
_cell_measurement_theta_min 1.8775
_cell_volume 1953.6(5)
_computing_structure_refinement 'SHELXL-2014/7 (Sheldrick, 2014)'
_diffrn_ambient_temperature 298(2)
_diffrn_measured_fraction_theta_full 0.993
_diffrn_measured_fraction_theta_max 0.994
_diffrn_measurement_device_type 'Saturn724+ (4x4 bin mode)'
_diffrn_measurement_method CCD_Profile_fitting
_diffrn_radiation_type MoK\a
_diffrn_radiation_wavelength 0.71073
_diffrn_reflns_av_R_equivalents 0.0473
_diffrn_reflns_av_unetI/netI 0.0221
_diffrn_reflns_Laue_measured_fraction_full 0.993
_diffrn_reflns_Laue_measured_fraction_max 0.994
_diffrn_reflns_limit_h_max 19
_diffrn_reflns_limit_h_min -13
_diffrn_reflns_limit_k_max 16
_diffrn_reflns_limit_k_min -18
_diffrn_reflns_limit_l_max 11
_diffrn_reflns_limit_l_min -11
_diffrn_reflns_number 13185
_diffrn_reflns_point_group_measured_fraction_full 0.993
_diffrn_reflns_point_group_measured_fraction_max 0.994
_diffrn_reflns_theta_full 25.242
_diffrn_reflns_theta_max 27.427
_diffrn_reflns_theta_min 3.045
_exptl_absorpt_coefficient_mu 2.228
_exptl_crystal_colour pale-yellow
_exptl_crystal_density_diffrn 1.766
_exptl_crystal_description plate
_exptl_crystal_F_000 1012
_refine_diff_density_max 2.524
_refine_diff_density_min -2.980
_refine_diff_density_rms 0.155
_refine_ls_extinction_coef 0.0043(4)
_refine_ls_extinction_expression Fc^*^=kFc[1+0.001xFc^2^\l^3^/sin(2\q)]^-1/4^
_refine_ls_extinction_method 'SHELXL-2014/7 (Sheldrick 2014'
_refine_ls_goodness_of_fit_ref 1.047
_refine_ls_hydrogen_treatment mixed
_refine_ls_matrix_type full
_refine_ls_number_parameters 81
_refine_ls_number_reflns 1260
_refine_ls_number_restraints 75
_refine_ls_restrained_S_all 1.193
_refine_ls_R_factor_all 0.0531
_refine_ls_R_factor_gt 0.0469
_refine_ls_shift/su_max 0.000
_refine_ls_shift/su_mean 0.000
_refine_ls_structure_factor_coef Fsqd
_refine_ls_weighting_details 'w=1/[\s^2^(Fo^2^)+(0.0495P)^2^+14.3384P] where P=(Fo^2^+2Fc^2^)/3'
_refine_ls_weighting_scheme calc
_refine_ls_wR_factor_gt 0.1149
_refine_ls_wR_factor_ref 0.1187
_reflns_Friedel_coverage 0.000
_reflns_number_gt 1101
_reflns_number_total 1260
_reflns_threshold_expression 'I > 2\s(I)'
_cod_data_source_file c7qi00218a2.cif
_cod_data_source_block 3-298K
_cod_original_cell_volume 1953.6(6)
_cod_original_sg_symbol_H-M 'P 4/n m m'
_cod_database_code 4349721
_shelx_shelxl_version_number 2014/7
_shelx_space_group_comment
;
The symmetry employed for this shelxl refinement is uniquely defined
by the following loop, which should always be used as a source of
symmetry information in preference to the above space-group names.
They are only intended as comments.
;

loop_
_space_group_symop_operation_xyz
'x, y, z'
'-y+1/2, x, z'
'-x+1/2, -y+1/2, z'
'y, -x+1/2, z'
'x+1/2, -y, -z'
'y+1/2, x+1/2, -z'
'-x, y+1/2, -z'
'-y, -x, -z'
'-x, -y, -z'
'y-1/2, -x, -z'
'x-1/2, y-1/2, -z'
'-y, x-1/2, -z'
'-x-1/2, y, z'
'-y-1/2, -x-1/2, z'
'x, -y-1/2, z'
'y, x, z'

loop_
_atom_site_label
_atom_site_type_symbol
_atom_site_fract_x
_atom_site_fract_y
_atom_site_fract_z
_atom_site_U_iso_or_equiv
_atom_site_adp_type
_atom_site_occupancy
_atom_site_site_symmetry_order
_atom_site_calc_flag
_atom_site_refinement_flags_posn
_atom_site_refinement_flags_adp
_atom_site_refinement_flags_occupancy
C1 C 1.2500 0.2500 0.7075(13) 0.0158(7) Uani 1 8 d S TU P
C2 C 1.1603(3) 0.1603(3) 0.9283(7) 0.0192(5) Uani 1 2 d S TU P
C3 C 1.2500 0.2500 1.1462(13) 0.0167(6) Uani 1 8 d S TU P
C4 C 0.8393(3) 0.1607(3) 1.0000 0.0200(5) Uani 1 2 d S TU P
C5 C 0.7500 0.2500 0.7780(9) 0.0186(6) Uani 1 4 d DS TU P
C6 C 0.2500 0.5036(7) 0.5311(13) 0.056(3) Uani 1 2 d S TU P
Cd1 Cd 1.0000 0.0000 1.0000 0.0187(2) Uani 1 4 d S T P
Cl1 Cl 1.03498(9) 0.03498(9) 1.29626(19) 0.0358(4) Uani 1 2 d S T P
Co1 Co 1.2500 0.2500 0.92761(17) 0.0151(3) Uani 1 8 d S TU P
Co2 Co 0.7500 0.2500 1.0000 0.0157(3) Uani 1 8 d S TU P
H1 H 1.2500 0.2500 1.3825(17) 0.019 Uiso 1 8 d DS U P
H2 H 0.7500 0.2500 0.5000 0.019 Uiso 1 8 d DS U P
N1 N 1.2500 0.2500 0.5739(15) 0.047(3) Uani 1 8 d S TU P
N2 N 1.1071(2) 0.1071(2) 0.9293(6) 0.0228(7) Uani 1 2 d S TU P
N3 N 1.2500 0.2500 1.2800(12) 0.0222(12) Uani 1 8 d DS TU P
N4 N 0.8922(3) 0.1078(3) 1.0000 0.0236(7) Uani 1 2 d S TU P
N5 N 0.7500 0.2500 0.6410(7) 0.0272(11) Uani 1 4 d DS TU P
N6 N 0.1742(4) 0.5086(5) 0.6038(9) 0.082(2) Uani 1 1 d . U .
H6A H 0.1733 0.5162 0.7029 0.099 Uiso 1 1 d R U .
H6B H 0.1252 0.5047 0.5529 0.099 Uiso 1 1 d R U .
N7 N 0.2500 0.4934(6) 0.3781(12) 0.073(3) Uani 1 2 d S TU P
H7A H 0.2994 0.4914 0.3282 0.088 Uiso 1 1 d R U .

loop_
_atom_site_aniso_label
_atom_site_aniso_U_11
_atom_site_aniso_U_22
_atom_site_aniso_U_33
_atom_site_aniso_U_23
_atom_site_aniso_U_13
_atom_site_aniso_U_12
C1 0.0186(8) 0.0186(8) 0.0101(11) 0.000 0.000 0.000
C2 0.0215(7) 0.0215(7) 0.0145(10) 0.0001(6) 0.0001(6) -0.0016(9)
C3 0.0198(8) 0.0198(8) 0.0106(11) 0.000 0.000 0.000
C4 0.0203(7) 0.0203(7) 0.0193(10) -0.0004(6) -0.0004(6) 0.0018(9)
C5 0.0203(10) 0.0203(10) 0.0153(11) 0.000 0.000 0.000
C6 0.034(4) 0.079(7) 0.057(5) -0.001(5) 0.000 0.000
Cd1 0.0164(3) 0.0164(3) 0.0233(3) 0.00130(16) 0.00130(16) 0.0015(2)
Cl1 0.0417(6) 0.0417(6) 0.0242(8) -0.0024(5) -0.0024(5) -0.0012(8)
Co1 0.0179(5) 0.0179(5) 0.0096(6) 0.000 0.000 0.000
Co2 0.0167(5) 0.0167(5) 0.0136(6) 0.000 0.000 0.000
N1 0.061(5) 0.061(5) 0.020(6) 0.000 0.000 0.000
N2 0.0247(9) 0.0247(9) 0.0190(12) 0.0004(8) 0.0004(8) -0.0030(12)
N3 0.0260(15) 0.0260(15) 0.015(2) 0.000 0.000 0.000
N4 0.0234(9) 0.0234(9) 0.0239(12) -0.0009(8) -0.0009(8) 0.0031(11)
N5 0.030(2) 0.030(2) 0.0210(19) 0.000 0.000 0.000
N6 0.042(3) 0.133(7) 0.072(4) 0.005(4) 0.012(3) -0.001(4)
N7 0.045(5) 0.109(8) 0.066(6) -0.003(5) 0.000 0.000

loop_
_atom_type_symbol
_atom_type_description
_atom_type_scat_dispersion_real
_atom_type_scat_dispersion_imag
_atom_type_scat_source
C C 0.0033 0.0016 'International Tables Vol C Tables 4.2.6.8 and 6.1.1.4'
H H 0.0000 0.0000 'International Tables Vol C Tables 4.2.6.8 and 6.1.1.4'
Cd Cd -0.8075 1.2024 'International Tables Vol C Tables 4.2.6.8 and 6.1.1.4'
Cl Cl 0.1484 0.1585 'International Tables Vol C Tables 4.2.6.8 and 6.1.1.4'
Co Co 0.3494 0.9721 'International Tables Vol C Tables 4.2.6.8 and 6.1.1.4'
N N 0.0061 0.0033 'International Tables Vol C Tables 4.2.6.8 and 6.1.1.4'
O O 0.0106 0.0060 'International Tables Vol C Tables 4.2.6.8 and 6.1.1.4'

loop_
_geom_angle_atom_site_label_1
_geom_angle_atom_site_label_2
_geom_angle_atom_site_label_3
_geom_angle
_geom_angle_site_symmetry_1
_geom_angle_site_symmetry_3
N1 C1 Co1 180.0 . .
N2 C2 Co1 179.8(6) . .
N3 C3 Co1 180.0 . .
N4 C4 Co2 180.0(5) . .
N5 C5 Co2 180.0 . .
N6 C6 N6 122.4(11) . 13_655
N6 C6 N7 118.8(5) . .
N6 C6 N7 118.8(5) 13_655 .
N4 Cd1 N4 180.0 . 9_757
N4 Cd1 N2 90.000(1) . .
N4 Cd1 N2 90.000(1) 9_757 .
N4 Cd1 N2 90.000(1) . 9_757
N4 Cd1 N2 90.000(1) 9_757 9_757
N2 Cd1 N2 180.00(13) . 9_757
N4 Cd1 Cl1 90.0 . 9_757
N4 Cd1 Cl1 90.0 9_757 9_757
N2 Cd1 Cl1 91.42(13) . 9_757
N2 Cd1 Cl1 88.58(13) 9_757 9_757
N4 Cd1 Cl1 90.0 . .
N4 Cd1 Cl1 90.0 9_757 .
N2 Cd1 Cl1 88.58(13) . .
N2 Cd1 Cl1 91.42(13) 9_757 .
Cl1 Cd1 Cl1 180.0 9_757 .
C3 Co1 C1 180.0 . .
C3 Co1 C2 89.81(18) . 3_755
C1 Co1 C2 90.19(18) . 3_755
C3 Co1 C2 89.81(18) . 4_665
C1 Co1 C2 90.19(18) . 4_665
C2 Co1 C2 89.999(2) 3_755 4_665
C3 Co1 C2 89.81(18) . 2_645
C1 Co1 C2 90.19(18) . 2_645
C2 Co1 C2 89.999(3) 3_755 2_645
C2 Co1 C2 179.6(4) 4_665 2_645
C3 Co1 C2 89.81(18) . .
C1 Co1 C2 90.19(18) . .
C2 Co1 C2 179.6(4) 3_755 .
C2 Co1 C2 89.999(3) 4_665 .
C2 Co1 C2 89.999(3) 2_645 .
C4 Co2 C4 180.00(19) 12_657 10_667
C4 Co2 C4 90.0 12_657 3_655
C4 Co2 C4 90.0 10_667 3_655
C4 Co2 C4 90.000(1) 12_657 .
C4 Co2 C4 90.000(1) 10_667 .
C4 Co2 C4 180.0 3_655 .
C4 Co2 C5 90.000(1) 12_657 .
C4 Co2 C5 90.000(1) 10_667 .
C4 Co2 C5 90.0 3_655 .
C4 Co2 C5 90.0 . .
C4 Co2 C5 90.000(1) 12_657 10_667
C4 Co2 C5 90.000(1) 10_667 10_667
C4 Co2 C5 90.0 3_655 10_667
C4 Co2 C5 90.0 . 10_667
C5 Co2 C5 180.0 . 10_667
C2 N2 Cd1 165.5(5) . .
C3 N3 H1 180.000(12) . .
C4 N4 Cd1 180.0(4) . .
C5 N5 H2 180.0 . .
C6 N6 H6A 119.6 . .
C6 N6 H6B 120.3 . .
H6A N6 H6B 120.0 . .
C6 N7 H7A 120.0 . .

loop_
_geom_bond_atom_site_label_1
_geom_bond_atom_site_label_2
_geom_bond_distance
_geom_bond_site_symmetry_2
C1 N1 1.148(17) .
C1 Co1 1.891(11) .
C2 N2 1.135(8) .
C2 Co1 1.913(6) .
C3 N3 1.149(15) .
C3 Co1 1.879(11) .
C4 N4 1.128(8) .
C4 Co2 1.905(6) .
C5 N5 1.177(9) .
C5 Co2 1.908(8) .
C6 N6 1.305(8) .
C6 N6 1.305(8) 13_655
C6 N7 1.323(14) .
Cd1 N4 2.298(6) .
Cd1 N4 2.298(6) 9_757
Cd1 N2 2.362(5) .
Cd1 N2 2.362(5) 9_757
Cd1 Cl1 2.6527(17) 9_757
Cd1 Cl1 2.6527(17) .
Co1 C2 1.913(6) 3_755
Co1 C2 1.913(6) 4_665
Co1 C2 1.913(6) 2_645
Co2 C4 1.905(6) 12_657
Co2 C4 1.905(6) 10_667
Co2 C4 1.905(6) 3_655
Co2 C5 1.908(8) 10_667
N3 H1 0.881(10) .
N5 H2 1.212(6) .
N6 H6A 0.8599 .
N6 H6B 0.8600 .
N7 H7A 0.8600 .

loop_
_geom_hbond_atom_site_label_D
_geom_hbond_atom_site_label_H
_geom_hbond_atom_site_label_A
_geom_hbond_distance_DH
_geom_hbond_distance_HA
_geom_hbond_distance_DA
_geom_hbond_angle_DHA
_geom_hbond_site_symmetry_A
N3 H1 N1 0.881(10) 1.645(19) 2.526(16) 180.000(9) 1_556
N5 H2 N5 1.212(6) 1.212(6) 2.424(12) 180.000(1) 10_666
N6 H6B Cl1 0.86 2.66 3.438(8) 151.1 4_564
N6 H6B Cl1 0.86 2.78 3.292(6) 119.9 12_557
N7 H7A Cl1 0.86 2.54 3.345(3) 155.5 3_654
